data_4504068
loop_
_publ_author_name
'Reichert, W. Matthew'
'Holbrey, John D.'
'Swatloski, Richard P.'
'Gutowski, Keith E.'
'Visser, Ann E.'
'Nieuwenhuyzen, Mark'
'Seddon, Kenneth R.'
'Rogers, Robin D.'

_publ_section_title
;
 Solid-State Analysis of Low-Melting 1,3-Dialkylimidazolium
 Hexafluorophosphate Salts (Ionic Liquids) by Combined X-ray
 Crystallographic and Computational Analyses
;
_journal_issue 6
_journal_name_full 'Crystal Growth &amp; Design'
_journal_page_first 1106
_journal_paper_doi 10.1021/cg060746u
_journal_volume 7
_journal_year 2007
_chemical_formula_sum 'C8 H15 F6 N2 P'
_chemical_formula_weight 284.19
_chemical_name_common '1-tert-butyl-3-methylimidazolium hexafluorophosphate'
_chemical_name_systematic
; 
 ? 
;
_space_group_IT_number 11
_symmetry_cell_setting monoclinic
_symmetry_space_group_name_Hall '-P 2yb'
_symmetry_space_group_name_H-M 'P 1 21/m 1'
_atom_sites_solution_hydrogens geom
_atom_sites_solution_primary direct
_atom_sites_solution_secondary difmap
_audit_creation_method SHELXL-97
_cell_angle_alpha 90.00
_cell_angle_beta 103.697(2)
_cell_angle_gamma 90.00
_cell_formula_units_Z 2
_cell_length_a 8.1390(8)
_cell_length_b 8.4796(8)
_cell_length_c 9.1333(9)
_cell_measurement_reflns_used 3430
_cell_measurement_temperature 153(2)
_cell_measurement_theta_max 28.35
_cell_measurement_theta_min 2.30
_cell_volume 612.41(10)
_computing_cell_refinement 'Bruker SMART'
_computing_data_collection 'Bruker SMART'
_computing_data_reduction 'Bruker SHELXTL'
_computing_molecular_graphics 'Bruker SHELXTL'
_computing_publication_material 'Bruker SHELXTL'
_computing_structure_refinement 'SHELXL-97 (Sheldrick, 1997)'
_computing_structure_solution 'SHELXS-97 (Sheldrick, 1990)'
_diffrn_ambient_temperature 153(2)
_diffrn_measured_fraction_theta_full 0.911
_diffrn_measured_fraction_theta_max 0.911
_diffrn_measurement_device_type 'CCD area detector'
_diffrn_measurement_method 'phi and omega scans'
_diffrn_radiation_monochromator graphite
_diffrn_radiation_source 'fine-focus sealed tube'
_diffrn_radiation_type MoK\a
_diffrn_radiation_wavelength 0.71073
_diffrn_reflns_av_R_equivalents 0.0603
_diffrn_reflns_av_sigmaI/netI 0.0430
_diffrn_reflns_limit_h_max 10
_diffrn_reflns_limit_h_min -10
_diffrn_reflns_limit_k_max 11
_diffrn_reflns_limit_k_min -11
_diffrn_reflns_limit_l_max 11
_diffrn_reflns_limit_l_min -12
_diffrn_reflns_number 7077
_diffrn_reflns_theta_full 28.61
_diffrn_reflns_theta_max 28.61
_diffrn_reflns_theta_min 2.30
_exptl_absorpt_coefficient_mu 0.281
_exptl_absorpt_correction_T_max 1.0000
_exptl_absorpt_correction_T_min 0.7543
_exptl_absorpt_correction_type sphere
_exptl_absorpt_process_details SADABS
_exptl_crystal_colour colourless
_exptl_crystal_density_diffrn 1.541
_exptl_crystal_density_method 'not measured'
_exptl_crystal_description block
_exptl_crystal_F_000 292
_refine_diff_density_max 0.319
_refine_diff_density_min -0.342
_refine_diff_density_rms 0.084
_refine_ls_extinction_method none
_refine_ls_goodness_of_fit_ref 1.057
_refine_ls_hydrogen_treatment mixed
_refine_ls_matrix_type full
_refine_ls_number_parameters 129
_refine_ls_number_reflns 1521
_refine_ls_number_restraints 0
_refine_ls_restrained_S_all 1.057
_refine_ls_R_factor_all 0.0536
_refine_ls_R_factor_gt 0.0431
_refine_ls_shift/su_max 0.000
_refine_ls_shift/su_mean 0.000
_refine_ls_structure_factor_coef Fsqd
_refine_ls_weighting_details 'calc w=1/[\s^2^(Fo^2^)+(0.0791P)^2^+0.0803P] where P=(Fo^2^+2Fc^2^)/3'
_refine_ls_weighting_scheme calc
_refine_ls_wR_factor_gt 0.1166
_refine_ls_wR_factor_ref 0.1232
_reflns_number_gt 1274
_reflns_number_total 1521
_reflns_threshold_expression >2sigma(I)
_cod_data_source_file cg060746usi20061024_064425.cif
_cod_data_source_block 7
_cod_depositor_comments
;
The following automatic conversions were performed:

'_symmetry_cell_setting' value 'Monoclinic' changed to 'monoclinic'
according to /home/saulius/struct/CIF-dictionaries/cif_core.dic
dictionary named 'cif_core.dic' version 2.4.1 from 2010-06-29.

Automatic conversion script
Id: cif_fix_values 1715 2011-07-08 13:25:40Z adriana 
;
_cod_original_sg_symbol_H-M P2(1)/m
_cod_database_code 4504068

loop_
_symmetry_equiv_pos_as_xyz
'x, y, z'
'-x, y+1/2, -z'
'-x, -y, -z'
'x, -y-1/2, z'

loop_
_atom_site_label
_atom_site_type_symbol
_atom_site_fract_x
_atom_site_fract_y
_atom_site_fract_z
_atom_site_U_iso_or_equiv
_atom_site_adp_type
_atom_site_occupancy
_atom_site_symmetry_multiplicity
_atom_site_calc_flag
_atom_site_refinement_flags
P1 P 0.19656(6) 0.7500 0.17024(5) 0.0292(2) Uani 1 2 d S
F1 F 0.05480(14) 0.88296(14) 0.14415(16) 0.0650(4) Uani 1 1 d .
F2 F 0.1985(3) 0.7500 0.34510(17) 0.0655(5) Uani 1 2 d S
F3 F 0.33884(13) 0.88256(13) 0.19963(15) 0.0613(4) Uani 1 1 d .
F4 F 0.1933(3) 0.7500 -0.00316(19) 0.0894(7) Uani 1 2 d S
N1 N 0.29901(19) 0.2500 0.32736(18) 0.0297(4) Uani 1 2 d S
N3 N 0.3664(2) 0.2500 0.1129(2) 0.0426(5) Uani 1 2 d S
C2 C 0.2392(3) 0.2500 0.1790(2) 0.0356(5) Uani 1 2 d S
H2A H 0.126(4) 0.2500 0.130(3) 0.048(7) Uiso 1 2 d S
C4 C 0.5150(3) 0.2500 0.2218(3) 0.0447(6) Uani 1 2 d S
H4A H 0.618(4) 0.2500 0.197(3) 0.051(8) Uiso 1 2 d S
C5 C 0.4742(3) 0.2500 0.3546(3) 0.0399(5) Uani 1 2 d S
H5A H 0.552(4) 0.2500 0.458(3) 0.048(7) Uiso 1 2 d S
C6 C 0.3499(4) 0.2500 -0.0500(4) 0.0874(16) Uani 1 2 d S
H6A H 0.240(5) 0.2500 -0.104(4) 0.083(12) Uiso 1 2 d S
H6B H 0.398(4) 0.174(4) -0.076(4) 0.123(14) Uiso 1 1 d .
C7 C 0.1983(3) 0.2500 0.4445(2) 0.0326(4) Uani 1 2 d S
C8 C 0.0109(3) 0.2500 0.3650(3) 0.0429(6) Uani 1 2 d S
H8A H -0.038(5) 0.2500 0.434(4) 0.070(10) Uiso 1 2 d S
H8B H -0.020(2) 0.153(2) 0.304(2) 0.043(5) Uiso 1 1 d .
C9 C 0.2435(3) 0.1020(2) 0.54015(19) 0.0447(4) Uani 1 1 d .
H9A H 0.180(3) 0.099(3) 0.617(3) 0.055(6) Uiso 1 1 d .
H9B H 0.220(2) 0.010(2) 0.481(2) 0.040(5) Uiso 1 1 d .
H9C H 0.363(3) 0.100(2) 0.586(2) 0.048(5) Uiso 1 1 d .

loop_
_atom_site_aniso_label
_atom_site_aniso_U_11
_atom_site_aniso_U_22
_atom_site_aniso_U_33
_atom_site_aniso_U_23
_atom_site_aniso_U_13
_atom_site_aniso_U_12
P1 0.0257(3) 0.0359(3) 0.0253(3) 0.000 0.0044(2) 0.000
F1 0.0418(6) 0.0594(7) 0.0929(9) 0.0200(6) 0.0144(6) 0.0189(5)
F2 0.0909(13) 0.0747(12) 0.0325(7) 0.000 0.0180(8) 0.000
F3 0.0416(6) 0.0456(7) 0.0974(9) -0.0001(6) 0.0177(6) -0.0120(4)
F4 0.1002(15) 0.141(2) 0.0300(8) 0.000 0.0219(9) 0.000
N1 0.0270(8) 0.0289(9) 0.0305(8) 0.000 0.0012(6) 0.000
N3 0.0267(8) 0.0667(13) 0.0354(9) 0.000 0.0094(7) 0.000
C2 0.0252(9) 0.0491(13) 0.0314(10) 0.000 0.0045(7) 0.000
C4 0.0245(10) 0.0539(14) 0.0538(14) 0.000 0.0053(9) 0.000
C5 0.0280(10) 0.0415(12) 0.0450(12) 0.000 -0.0020(9) 0.000
C6 0.0398(16) 0.190(5) 0.0366(14) 0.000 0.0174(12) 0.000
C7 0.0407(11) 0.0291(9) 0.0271(9) 0.000 0.0062(8) 0.000
C8 0.0361(11) 0.0630(16) 0.0325(11) 0.000 0.0140(9) 0.000
C9 0.0649(12) 0.0334(8) 0.0342(8) 0.0034(7) 0.0084(8) -0.0001(7)

loop_
_atom_type_symbol
_atom_type_description
_atom_type_scat_dispersion_real
_atom_type_scat_dispersion_imag
_atom_type_scat_source
C C 0.0033 0.0016 'International Tables Vol C Tables 4.2.6.8 and 6.1.1.4'
H H 0.0000 0.0000 'International Tables Vol C Tables 4.2.6.8 and 6.1.1.4'
N N 0.0061 0.0033 'International Tables Vol C Tables 4.2.6.8 and 6.1.1.4'
F F 0.0171 0.0103 'International Tables Vol C Tables 4.2.6.8 and 6.1.1.4'
P P 0.1023 0.0942 'International Tables Vol C Tables 4.2.6.8 and 6.1.1.4'

loop_
_geom_angle_atom_site_label_1
_geom_angle_atom_site_label_2
_geom_angle_atom_site_label_3
_geom_angle
_geom_angle_site_symmetry_1
_geom_angle_site_symmetry_3
F4 P1 F1 90.59(8) . 4_575
F4 P1 F1 90.59(8) . .
F1 P1 F1 90.30(9) 4_575 .
F4 P1 F3 90.46(8) . .
F1 P1 F3 178.93(7) 4_575 .
F1 P1 F3 89.87(7) . .
F4 P1 F3 90.46(8) . 4_575
F1 P1 F3 89.87(7) 4_575 4_575
F1 P1 F3 178.93(7) . 4_575
F3 P1 F3 89.95(9) . 4_575
F4 P1 F2 179.61(11) . .
F1 P1 F2 89.13(7) 4_575 .
F1 P1 F2 89.13(7) . .
F3 P1 F2 89.81(7) . .
F3 P1 F2 89.81(7) 4_575 .
C2 N1 C5 107.20(18) . .
C2 N1 C7 126.91(16) . .
C5 N1 C7 125.89(16) . .
C2 N3 C4 108.73(19) . .
C2 N3 C6 125.0(2) . .
C4 N3 C6 126.2(2) . .
N3 C2 N1 109.30(18) . .
N3 C2 H2A 125.6(19) . .
N1 C2 H2A 125.1(19) . .
C5 C4 N3 107.1(2) . .
C5 C4 H4A 131.7(19) . .
N3 C4 H4A 121.2(19) . .
C4 C5 N1 107.68(19) . .
C4 C5 H5A 128.5(17) . .
N1 C5 H5A 123.8(17) . .
N3 C6 H6A 113(3) . .
N3 C6 H6B 111(3) . .
H6A C6 H6B 108(3) . .
N1 C7 C9 108.15(13) . 4_565
N1 C7 C9 108.15(13) . .
C9 C7 C9 110.91(18) 4_565 .
N1 C7 C8 108.40(16) . .
C9 C7 C8 110.57(13) 4_565 .
C9 C7 C8 110.57(13) . .
C7 C8 H8A 104(3) . .
C7 C8 H8B 111.0(11) . .
H8A C8 H8B 109.1(16) . .
C7 C9 H9A 110.2(13) . .
C7 C9 H9B 111.4(11) . .
H9A C9 H9B 108.6(18) . .
C7 C9 H9C 110.2(12) . .
H9A C9 H9C 109.9(17) . .
H9B C9 H9C 106.4(17) . .

loop_
_geom_bond_atom_site_label_1
_geom_bond_atom_site_label_2
_geom_bond_distance
_geom_bond_site_symmetry_2
P1 F4 1.5776(17) .
P1 F1 1.5903(11) 4_575
P1 F1 1.5903(11) .
P1 F3 1.5904(11) .
P1 F3 1.5904(11) 4_575
P1 F2 1.5934(15) .
N1 C2 1.327(3) .
N1 C5 1.388(3) .
N1 C7 1.494(3) .
N3 C2 1.316(3) .
N3 C4 1.372(3) .
N3 C6 1.462(3) .
C2 H2A 0.92(3) .
C4 C5 1.331(4) .
C4 H4A 0.92(3) .
C5 H5A 1.01(3) .
C6 H6A 0.91(4) .
C6 H6B 0.82(3) .
C7 C9 1.5241(19) 4_565
C7 C9 1.5241(19) .
C7 C8 1.525(3) .
C8 H8A 0.82(4) .
C8 H8B 0.987(19) .
C9 H9A 0.97(2) .
C9 H9B 0.940(19) .
C9 H9C 0.96(2) .

loop_
_geom_hbond_atom_site_label_D
_geom_hbond_atom_site_label_H
_geom_hbond_atom_site_label_A
_geom_hbond_distance_DH
_geom_hbond_distance_HA
_geom_hbond_distance_DA
_geom_hbond_angle_DHA
_geom_hbond_site_symmetry_A
C5 H5A F2 1.01(3) 2.37(3) 3.340(3) 161(2) 3_666
C9 H9B F2 0.940(19) 2.52(2) 3.4504(19) 171.4(15) 1_545
C2 H2A F4 0.92(3) 2.59(3) 3.506(3) 178(2) 2_545
C6 H6A F1 0.91(4) 2.60(4) 3.394(3) 146(2) 2_545
C6 H6A F1 0.91(4) 2.60(4) 3.394(3) 146(2) 3_565
C4 H4A F4 0.92(3) 2.61(3) 3.446(3) 153(2) 2_645
C8 H8A F2 0.82(4) 2.65(4) 3.472(3) 179(3) 3_566
